data_7110191
loop_
_publ_author_name
'Byron J. Truscott'
'David J. Nelson'
'Alexandra M. Z. Slawin'
'Steven P. Nolan'

_publ_section_title
;
 CO2 fixation employing an iridium(I)-hydroxide complex
;
_journal_name_full Chem.Commun.
_journal_page_first 286
_journal_paper_doi 10.1039/c3cc46922k
_journal_volume 50
_journal_year 2014
_chemical_formula_moiety 'C25 H36 Ir N3 O2'
_chemical_formula_sum 'C25 H36 Ir N3 O2'
_chemical_formula_weight 602.80
_space_group_IT_number 14
_symmetry_cell_setting monoclinic
_symmetry_Int_Tables_number 14
_symmetry_space_group_name_Hall '-P 2ybc'
_symmetry_space_group_name_H-M 'P 1 21/c 1'
_atom_sites_solution_hydrogens geom
_atom_sites_solution_primary direct
_atom_sites_solution_secondary difmap
_cell_angle_alpha 90.0000
_cell_angle_beta 109.501(11)
_cell_angle_gamma 90.0000
_cell_formula_units_Z 4
_cell_length_a 11.646(10)
_cell_length_b 18.536(14)
_cell_length_c 12.310(9)
_cell_measurement_reflns_used 7045
_cell_measurement_temperature 93
_cell_measurement_theta_max 25.35
_cell_measurement_theta_min 1.86
_cell_volume 2505(3)
_computing_cell_refinement 'CrystalClear-SM Expert 2.0 rc13'
_computing_data_collection 'CrystalClear-SM Expert 2.0 rc13 (Rigaku, 2009)'
_computing_data_reduction 'CrystalClear-SM Expert 2.0 rc13'
_computing_molecular_graphics 'CrystalStructure 4.0'
_computing_publication_material 'CrystalStructure 4.0 (Rigaku, 2010)'
_computing_structure_refinement 'SHELXL97 (Sheldrick, 2008)'
_computing_structure_solution 'SIR2004 (Burla, et al., 2005)'
_diffrn_ambient_temperature 93
_diffrn_detector_area_resol_mean 29.257
_diffrn_measured_fraction_theta_full 0.998
_diffrn_measured_fraction_theta_max 0.989
_diffrn_measurement_device_type 'Rigaku Saturn70'
_diffrn_measurement_method \w
_diffrn_radiation_type 'Mo K\a'
_diffrn_radiation_wavelength 0.71075
_diffrn_reflns_av_R_equivalents 0.0727
_diffrn_reflns_Laue_measured_fraction_full 0.998
_diffrn_reflns_Laue_measured_fraction_max 0.989
_diffrn_reflns_limit_h_max 13
_diffrn_reflns_limit_h_min -13
_diffrn_reflns_limit_k_max 22
_diffrn_reflns_limit_k_min -22
_diffrn_reflns_limit_l_max 14
_diffrn_reflns_limit_l_min -12
_diffrn_reflns_number 23244
_diffrn_reflns_point_group_measured_fraction_full 0.998
_diffrn_reflns_point_group_measured_fraction_max 0.989
_diffrn_reflns_theta_full 25.000
_diffrn_reflns_theta_max 25.399
_diffrn_reflns_theta_min 1.855
_diffrn_standards_number 0
_exptl_absorpt_coefficient_mu 5.370
_exptl_absorpt_correction_T_max 0.898
_exptl_absorpt_correction_T_min 0.609
_exptl_absorpt_correction_type multi-scan
_exptl_absorpt_process_details 'REQAB (Rigaku, 1998)'
_exptl_crystal_colour yellow
_exptl_crystal_density_diffrn 1.598
_exptl_crystal_density_method 'not measured'
_exptl_crystal_description prism
_exptl_crystal_F_000 1200.00
_exptl_crystal_size_max 0.060
_exptl_crystal_size_mid 0.030
_exptl_crystal_size_min 0.020
_refine_diff_density_max 1.320
_refine_diff_density_min -1.610
_refine_ls_extinction_method none
_refine_ls_goodness_of_fit_ref 1.284
_refine_ls_hydrogen_treatment constr
_refine_ls_number_parameters 284
_refine_ls_number_reflns 4561
_refine_ls_number_restraints 1
_refine_ls_R_factor_gt 0.0514
_refine_ls_shift/su_max 0.001
_refine_ls_structure_factor_coef Fsqd
_refine_ls_weighting_details 'w = 1/[\s^2^(Fo^2^)+(0.0558P)^2^+7.3048P] where P=(Fo^2^+2Fc^2^)/3'
_refine_ls_weighting_scheme calc
_refine_ls_wR_factor_ref 0.1358
_reflns_number_gt 4291
_reflns_number_total 4561
_reflns_threshold_expression F^2^>2.0\s(F^2^)
_cod_data_source_file c3cc46922k.txt
_cod_data_source_block 16
_cod_original_cell_volume 2505(4)
_cod_database_code 7110191

loop_
_symmetry_equiv_pos_site_id
_symmetry_equiv_pos_as_xyz
1 +X,+Y,+Z
2 -X,1/2+Y,1/2-Z
3 -X,-Y,-Z
4 +X,1/2-Y,1/2+Z

loop_
_atom_site_label
_atom_site_type_symbol
_atom_site_fract_x
_atom_site_fract_y
_atom_site_fract_z
_atom_site_U_iso_or_equiv
_atom_site_adp_type
_atom_site_occupancy
_atom_site_symmetry_multiplicity
_atom_site_calc_flag
_atom_site_refinement_flags
Ir1 Ir 0.80094(3) 0.05653(2) 0.69948(3) 0.02916(15) Uani 1.0 4 d .
O1 O 0.6415(6) 0.0488(3) 0.5597(6) 0.0377(15) Uani 1.0 4 d .
O12 O 0.6280(6) 0.1684(4) 0.5260(6) 0.0473(16) Uani 1.0 4 d .
N2 N 0.6323(7) 0.0662(4) 0.8446(7) 0.0352(17) Uani 1.0 4 d .
N5 N 0.7089(6) 0.1711(4) 0.8361(7) 0.0346(16) Uani 1.0 4 d .
N12 N 0.4644(7) 0.0955(4) 0.4522(6) 0.0380(17) Uani 1.0 4 d .
C1 C 0.7080(7) 0.1017(5) 0.7984(7) 0.0305(18) Uani 1.0 4 d .
C3 C 0.5893(9) 0.1126(5) 0.9101(8) 0.044(3) Uani 1.0 4 d .
C4 C 0.6363(9) 0.1778(5) 0.9049(9) 0.047(3) Uani 1.0 4 d .
C6 C 0.6002(10) -0.0106(5) 0.8247(10) 0.055(3) Uani 1.0 4 d .
C7 C 0.6528(13) -0.0515(6) 0.9378(12) 0.071(4) Uani 1.0 4 d .
C8 C 0.4642(11) -0.0200(6) 0.7710(12) 0.071(4) Uani 1.0 4 d .
C9 C 0.7746(10) 0.2317(5) 0.8062(10) 0.056(3) Uani 1.0 4 d .
C10 C 0.8602(11) 0.2645(6) 0.9167(12) 0.073(4) Uani 1.0 4 d .
C11 C 0.6814(12) 0.2868(6) 0.7365(11) 0.073(4) Uani 1.0 4 d .
C12 C 0.5835(8) 0.1074(4) 0.5151(7) 0.0340(19) Uani 1.0 4 d .
C13 C 0.3827(9) 0.1538(5) 0.4051(8) 0.045(3) Uani 1.0 4 d .
C14 C 0.3282(8) 0.1894(5) 0.4887(8) 0.036(2) Uani 1.0 4 d .
C15 C 0.3612(9) 0.1704(6) 0.6027(9) 0.052(3) Uani 1.0 4 d .
C16 C 0.3079(9) 0.2023(7) 0.6747(10) 0.059(3) Uani 1.0 4 d .
C17 C 0.2199(9) 0.2537(5) 0.6347(9) 0.048(3) Uani 1.0 4 d .
C18 C 0.1874(9) 0.2747(6) 0.5217(9) 0.051(3) Uani 1.0 4 d .
C19 C 0.2406(10) 0.2413(5) 0.4507(9) 0.047(3) Uani 1.0 4 d .
C21 C 0.9290(8) 0.0114(5) 0.8455(8) 0.044(3) Uani 1.0 4 d .
C22 C 0.9744(9) 0.0777(6) 0.8201(9) 0.045(3) Uani 1.0 4 d .
C23 C 1.0755(9) 0.0819(7) 0.7659(10) 0.062(3) Uani 1.0 4 d .
C24 C 1.0273(10) 0.0851(7) 0.6356(10) 0.058(3) Uani 1.0 4 d .
C25 C 0.9073(9) 0.0466(5) 0.5842(8) 0.040(3) Uani 1.0 4 d .
C26 C 0.8791(8) -0.0226(5) 0.6139(8) 0.038(2) Uani 1.0 4 d .
C27 C 0.9701(9) -0.0711(5) 0.6997(10) 0.053(3) Uani 1.0 4 d .
C28 C 0.9694(12) -0.0622(6) 0.8216(11) 0.063(4) Uani 1.0 4 d .
H3 H 0.5361 0.1004 0.9513 0.0530 Uiso 1.0 4 calc R
H4 H 0.6226 0.2206 0.9413 0.0559 Uiso 1.0 4 calc R
H6 H 0.6392 -0.0298 0.7695 0.0658 Uiso 1.0 4 calc R
H7A H 0.6183 -0.0322 0.9944 0.0852 Uiso 1.0 4 calc R
H7B H 0.7415 -0.0458 0.9668 0.0852 Uiso 1.0 4 calc R
H7C H 0.6322 -0.1028 0.9249 0.0852 Uiso 1.0 4 calc R
H8A H 0.4354 0.0057 0.6973 0.0851 Uiso 1.0 4 calc R
H8B H 0.4238 -0.0005 0.8228 0.0851 Uiso 1.0 4 calc R
H8C H 0.4450 -0.0715 0.7580 0.0851 Uiso 1.0 4 calc R
H9 H 0.8232 0.2134 0.7585 0.0672 Uiso 1.0 4 calc R
H10A H 0.9174 0.2276 0.9603 0.0876 Uiso 1.0 4 calc R
H10B H 0.8128 0.2827 0.9634 0.0876 Uiso 1.0 4 calc R
H10C H 0.9056 0.3044 0.8979 0.0876 Uiso 1.0 4 calc R
H11A H 0.6336 0.3046 0.7830 0.0875 Uiso 1.0 4 calc R
H11B H 0.6270 0.2639 0.6665 0.0875 Uiso 1.0 4 calc R
H11C H 0.7239 0.3272 0.7153 0.0875 Uiso 1.0 4 calc R
H13A H 0.3152 0.1357 0.3379 0.0537 Uiso 1.0 4 calc R
H13B H 0.4267 0.1911 0.3767 0.0537 Uiso 1.0 4 calc R
H15 H 0.4220 0.1346 0.6324 0.0624 Uiso 1.0 4 calc R
H16 H 0.3326 0.1883 0.7535 0.0707 Uiso 1.0 4 calc R
H17 H 0.1818 0.2747 0.6844 0.0571 Uiso 1.0 4 calc R
H18 H 0.1289 0.3119 0.4928 0.0607 Uiso 1.0 4 calc R
H19 H 0.2154 0.2550 0.3718 0.0560 Uiso 1.0 4 calc R
H23A H 1.1256 0.1254 0.7955 0.0744 Uiso 1.0 4 calc R
H23B H 1.1290 0.0393 0.7902 0.0744 Uiso 1.0 4 calc R
H24A H 1.0172 0.1362 0.6109 0.0692 Uiso 1.0 4 calc R
H24B H 1.0880 0.0631 0.6052 0.0692 Uiso 1.0 4 calc R
H27A H 0.9514 -0.1220 0.6758 0.0635 Uiso 1.0 4 calc R
H27B H 1.0527 -0.0603 0.6980 0.0635 Uiso 1.0 4 calc R
H28A H 0.9145 -0.0988 0.8363 0.0751 Uiso 1.0 4 calc R
H28B H 1.0525 -0.0713 0.8759 0.0751 Uiso 1.0 4 calc R
H12 H 0.4112 0.0559 0.4580 0.0707 Uiso 1.0 4 calc R
H21A H 0.8678 0.0135 0.8806 0.0523 Uiso 1.0 4 calc R
H22A H 0.9412 0.1213 0.8372 0.0540 Uiso 1.0 4 calc R
H25A H 0.8450 0.0715 0.5263 0.0482 Uiso 1.0 4 calc R
H26A H 0.7985 -0.0400 0.5783 0.0454 Uiso 1.0 4 calc R

loop_
_atom_site_aniso_label
_atom_site_aniso_U_11
_atom_site_aniso_U_22
_atom_site_aniso_U_33
_atom_site_aniso_U_12
_atom_site_aniso_U_13
_atom_site_aniso_U_23
Ir1 0.0354(3) 0.0267(2) 0.0278(3) 0.00018(12) 0.01376(16) -0.00413(11)
O1 0.042(4) 0.031(3) 0.034(4) 0.002(3) 0.005(3) -0.001(3)
O12 0.053(4) 0.038(4) 0.053(5) -0.007(3) 0.019(4) 0.007(3)
N2 0.055(5) 0.021(4) 0.038(5) -0.009(3) 0.028(4) -0.005(3)
N5 0.044(5) 0.026(4) 0.040(4) 0.001(3) 0.022(4) -0.007(3)
N12 0.040(5) 0.034(4) 0.035(5) 0.003(4) 0.005(4) -0.000(3)
C1 0.033(5) 0.032(5) 0.026(5) 0.004(4) 0.010(4) -0.001(4)
C3 0.069(7) 0.035(5) 0.043(6) -0.004(5) 0.039(5) -0.010(4)
C4 0.063(7) 0.035(5) 0.053(6) 0.001(5) 0.035(6) -0.004(5)
C6 0.087(8) 0.029(5) 0.073(8) -0.019(5) 0.059(7) -0.015(5)
C7 0.100(10) 0.045(6) 0.081(10) 0.010(6) 0.048(8) 0.019(6)
C8 0.092(9) 0.048(7) 0.086(9) -0.029(6) 0.048(8) -0.023(6)
C9 0.070(7) 0.035(5) 0.081(8) -0.012(5) 0.049(7) -0.013(5)
C10 0.067(8) 0.057(7) 0.111(11) -0.026(6) 0.051(8) -0.034(7)
C11 0.128(11) 0.033(6) 0.074(9) 0.005(6) 0.056(8) 0.007(6)
C12 0.053(6) 0.029(5) 0.028(5) -0.004(4) 0.023(5) -0.002(4)
C13 0.050(6) 0.046(6) 0.032(5) 0.005(5) 0.005(5) 0.002(4)
C14 0.031(5) 0.035(5) 0.038(5) -0.002(4) 0.005(4) 0.004(4)
C15 0.045(6) 0.063(7) 0.044(6) 0.019(5) 0.010(5) 0.012(5)
C16 0.051(7) 0.080(8) 0.045(7) 0.013(6) 0.014(6) 0.011(6)
C17 0.043(6) 0.048(6) 0.055(7) 0.002(5) 0.022(5) -0.006(5)
C18 0.052(6) 0.053(6) 0.044(6) 0.014(5) 0.013(5) 0.005(5)
C19 0.058(6) 0.039(5) 0.037(6) 0.007(5) 0.008(5) 0.005(4)
C21 0.038(5) 0.049(6) 0.041(6) 0.003(5) 0.010(5) -0.002(5)
C22 0.040(6) 0.053(6) 0.040(6) -0.002(5) 0.011(5) -0.017(5)
C23 0.040(6) 0.077(8) 0.067(8) -0.017(6) 0.015(6) -0.020(6)
C24 0.057(7) 0.064(7) 0.065(8) -0.011(6) 0.038(6) -0.017(6)
C25 0.049(6) 0.050(6) 0.034(6) -0.004(5) 0.030(5) -0.012(4)
C26 0.036(5) 0.048(5) 0.035(5) 0.004(4) 0.020(4) -0.017(4)
C27 0.041(6) 0.036(5) 0.080(8) 0.014(5) 0.018(6) -0.010(5)
C28 0.067(8) 0.048(7) 0.061(8) 0.030(6) 0.007(6) 0.000(5)

loop_
_atom_type_symbol
_atom_type_description
_atom_type_scat_dispersion_real
_atom_type_scat_dispersion_imag
_atom_type_scat_source
C C 0.0033 0.0016
;
International Tables for Crystallography
(1992, Vol. C, Tables 4.2.6.8 and 6.1.1.4)
;
H H 0.0000 0.0000
;
International Tables for Crystallography
(1992, Vol. C, Table 6.1.1.4)
;
Ir Ir -1.4442 7.9887
;
International Tables for Crystallography
(1992, Vol. C, Tables 4.2.6.8 and 6.1.1.4)
;
N N 0.0061 0.0033
;
International Tables for Crystallography
(1992, Vol. C, Tables 4.2.6.8 and 6.1.1.4)
;
O O 0.0106 0.0060
;
International Tables for Crystallography
(1992, Vol. C, Tables 4.2.6.8 and 6.1.1.4)
;

loop_
_geom_angle_atom_site_label_1
_geom_angle_atom_site_label_2
_geom_angle_atom_site_label_3
_geom_angle
_geom_angle_publ_flag
O1 Ir1 C1 91.0(3) yes
O1 Ir1 C21 150.6(3) yes
O1 Ir1 C22 168.7(4) yes
O1 Ir1 C25 90.0(3) yes
O1 Ir1 C26 87.4(3) yes
C1 Ir1 C21 91.1(4) yes
C1 Ir1 C22 94.4(4) yes
C1 Ir1 C25 160.8(4) yes
C1 Ir1 C26 161.6(4) yes
C21 Ir1 C22 39.4(4) yes
C21 Ir1 C25 97.4(4) yes
C21 Ir1 C26 81.5(4) yes
C22 Ir1 C25 81.7(4) yes
C22 Ir1 C26 90.5(4) yes
C25 Ir1 C26 37.6(4) yes
Ir1 O1 C12 119.3(5) yes
C1 N2 C3 110.6(7) yes
C1 N2 C6 124.1(9) yes
C3 N2 C6 125.3(10) yes
C1 N5 C4 110.8(8) yes
C1 N5 C9 125.3(9) yes
C4 N5 C9 123.9(8) yes
C12 N12 C13 121.5(7) yes
Ir1 C1 N2 126.1(6) yes
Ir1 C1 N5 129.7(7) yes
N2 C1 N5 104.2(8) yes
N2 C3 C4 107.5(10) yes
N5 C4 C3 107.0(9) yes
N2 C6 C7 109.1(8) yes
N2 C6 C8 110.9(8) yes
C7 C6 C8 112.7(11) yes
N5 C9 C10 108.7(10) yes
N5 C9 C11 108.6(9) yes
C10 C9 C11 111.5(9) yes
O1 C12 O12 125.5(8) yes
O1 C12 N12 113.1(7) yes
O12 C12 N12 121.4(7) yes
N12 C13 C14 115.0(8) yes
C13 C14 C15 122.8(8) yes
C13 C14 C19 120.3(9) yes
C15 C14 C19 116.9(10) yes
C14 C15 C16 121.2(9) yes
C15 C16 C17 120.9(11) yes
C16 C17 C18 118.9(11) yes
C17 C18 C19 119.1(9) yes
C14 C19 C18 122.9(10) yes
Ir1 C21 C22 71.0(5) yes
Ir1 C21 C28 112.0(7) yes
C22 C21 C28 125.5(11) yes
Ir1 C22 C21 69.7(5) yes
Ir1 C22 C23 113.4(7) yes
C21 C22 C23 122.6(10) yes
C22 C23 C24 113.3(8) yes
C23 C24 C25 113.0(10) yes
Ir1 C25 C24 109.6(7) yes
Ir1 C25 C26 71.0(7) yes
C24 C25 C26 126.1(8) yes
Ir1 C26 C25 71.5(6) yes
Ir1 C26 C27 111.8(7) yes
C25 C26 C27 123.6(8) yes
C26 C27 C28 113.1(9) yes
C21 C28 C27 113.5(9) yes
C12 N12 H12 129.013 no
C13 N12 H12 104.167 no
N2 C3 H3 126.267 no
C4 C3 H3 126.270 no
N5 C4 H4 126.520 no
C3 C4 H4 126.527 no
N2 C6 H6 108.008 no
C7 C6 H6 108.004 no
C8 C6 H6 108.000 no
C6 C7 H7A 109.470 no
C6 C7 H7B 109.471 no
C6 C7 H7C 109.469 no
H7A C7 H7B 109.476 no
H7A C7 H7C 109.477 no
H7B C7 H7C 109.464 no
C6 C8 H8A 109.469 no
C6 C8 H8B 109.465 no
C6 C8 H8C 109.477 no
H8A C8 H8B 109.473 no
H8A C8 H8C 109.478 no
H8B C8 H8C 109.465 no
N5 C9 H9 109.355 no
C10 C9 H9 109.359 no
C11 C9 H9 109.359 no
C9 C10 H10A 109.477 no
C9 C10 H10B 109.469 no
C9 C10 H10C 109.466 no
H10A C10 H10B 109.479 no
H10A C10 H10C 109.469 no
H10B C10 H10C 109.467 no
C9 C11 H11A 109.470 no
C9 C11 H11B 109.470 no
C9 C11 H11C 109.467 no
H11A C11 H11B 109.478 no
H11A C11 H11C 109.466 no
H11B C11 H11C 109.475 no
N12 C13 H13A 108.512 no
N12 C13 H13B 108.513 no
C14 C13 H13A 108.508 no
C14 C13 H13B 108.502 no
H13A C13 H13B 107.517 no
C14 C15 H15 119.400 no
C16 C15 H15 119.394 no
C15 C16 H16 119.569 no
C17 C16 H16 119.559 no
C16 C17 H17 120.525 no
C18 C17 H17 120.532 no
C17 C18 H18 120.429 no
C19 C18 H18 120.429 no
C14 C19 H19 118.570 no
C18 C19 H19 118.572 no
Ir1 C21 H21A 86.911 no
C22 C21 H21A 117.250 no
C28 C21 H21A 117.247 no
Ir1 C22 H22A 87.052 no
C21 C22 H22A 118.716 no
C23 C22 H22A 118.727 no
C22 C23 H23A 108.907 no
C22 C23 H23B 108.913 no
C24 C23 H23A 108.909 no
C24 C23 H23B 108.925 no
H23A C23 H23B 107.735 no
C23 C24 H24A 109.006 no
C23 C24 H24B 108.994 no
C25 C24 H24A 108.993 no
C25 C24 H24B 108.992 no
H24A C24 H24B 107.773 no
Ir1 C25 H25A 89.386 no
C24 C25 H25A 116.964 no
C26 C25 H25A 116.954 no
Ir1 C26 H26A 86.797 no
C25 C26 H26A 118.202 no
C27 C26 H26A 118.191 no
C26 C27 H27A 108.965 no
C26 C27 H27B 108.963 no
C28 C27 H27A 108.957 no
C28 C27 H27B 108.965 no
H27A C27 H27B 107.774 no
C21 C28 H28A 108.865 no
C21 C28 H28B 108.862 no
C27 C28 H28A 108.875 no
C27 C28 H28B 108.868 no
H28A C28 H28B 107.713 no

loop_
_geom_bond_atom_site_label_1
_geom_bond_atom_site_label_2
_geom_bond_distance
_geom_bond_publ_flag
Ir1 O1 2.072(6) yes
Ir1 C1 2.058(9) yes
Ir1 C21 2.089(9) yes
Ir1 C22 2.106(9) yes
Ir1 C25 2.181(12) yes
Ir1 C26 2.174(10) yes
O1 C12 1.300(10) yes
O12 C12 1.232(10) yes
N2 C1 1.366(13) yes
N2 C3 1.383(13) yes
N2 C6 1.471(11) yes
N5 C1 1.366(11) yes
N5 C4 1.387(15) yes
N5 C9 1.474(14) yes
N12 C12 1.362(11) yes
N12 C13 1.430(11) yes
C3 C4 1.336(13) yes
C6 C7 1.523(16) yes
C6 C8 1.510(16) yes
C9 C10 1.520(15) yes
C9 C11 1.528(15) yes
C13 C14 1.527(15) yes
C14 C15 1.371(14) yes
C14 C19 1.367(12) yes
C15 C16 1.374(17) yes
C16 C17 1.367(14) yes
C17 C18 1.370(15) yes
C18 C19 1.376(17) yes
C21 C22 1.413(15) yes
C21 C28 1.503(15) yes
C22 C23 1.536(17) yes
C23 C24 1.513(16) yes
C24 C25 1.508(14) yes
C25 C26 1.402(13) yes
C26 C27 1.516(12) yes
C27 C28 1.513(19) yes
N12 H12 0.980 no
C3 H3 0.950 no
C4 H4 0.950 no
C6 H6 1.000 no
C7 H7A 0.980 no
C7 H7B 0.980 no
C7 H7C 0.980 no
C8 H8A 0.980 no
C8 H8B 0.980 no
C8 H8C 0.980 no
C9 H9 1.000 no
C10 H10A 0.980 no
C10 H10B 0.980 no
C10 H10C 0.980 no
C11 H11A 0.980 no
C11 H11B 0.980 no
C11 H11C 0.980 no
C13 H13A 0.990 no
C13 H13B 0.990 no
C15 H15 0.950 no
C16 H16 0.950 no
C17 H17 0.950 no
C18 H18 0.950 no
C19 H19 0.950 no
C21 H21A 0.950 no
C22 H22A 0.950 no
C23 H23A 0.990 no
C23 H23B 0.990 no
C24 H24A 0.990 no
C24 H24B 0.990 no
C25 H25A 0.950 no
C26 H26A 0.950 no
C27 H27A 0.990 no
C27 H27B 0.990 no
C28 H28A 0.990 no
C28 H28B 0.990 no

loop_
_geom_contact_atom_site_label_1
_geom_contact_atom_site_label_2
_geom_contact_distance
_geom_contact_publ_flag
_geom_contact_site_symmetry_2
Ir1 O12 3.169(6) no .
Ir1 C6 3.434(13) no .
Ir1 C9 3.554(10) no .
O1 N2 3.558(11) no .
O1 C13 3.559(11) no .
O12 C1 3.399(11) no .
O12 C9 3.501(13) no .
O12 C11 3.293(14) no .
O12 C13 2.758(11) no .
O12 C14 3.388(12) no .
O12 C15 3.535(14) no .
N2 C9 3.592(13) no .
N2 C21 3.597(14) no .
N5 C6 3.584(12) no .
N12 C15 2.880(15) no .
C1 C7 3.487(16) no .
C1 C8 3.554(15) no .
C1 C10 3.555(14) no .
C1 C11 3.506(14) no .
C1 C12 3.303(11) no .
C3 C7 3.122(14) no .
C3 C8 3.072(14) no .
C4 C10 3.025(16) no .
C4 C11 3.063(17) no .
C12 C14 3.257(13) no .
C12 C15 3.331(16) no .
C14 C17 2.786(16) no .
C15 C18 2.735(14) no .
C16 C19 2.702(15) no .
C21 C24 3.439(17) no .
C22 C27 3.123(15) no .
C23 C26 3.103(14) no .
C23 C27 3.090(15) no .
C23 C28 3.114(17) no .
C24 C27 3.130(16) no .
C25 C28 3.423(15) no .
O1 N12 2.929(9) no 3_656
O12 C4 3.235(12) no 4_554
N12 O1 2.929(9) no 3_656
N12 C6 3.598(14) no 3_656
N12 C8 3.423(17) no 3_656
C4 O12 3.235(12) no 4_555
C6 N12 3.598(14) no 3_656
C8 N12 3.423(17) no 3_656
Ir1 H6 2.8166 no .
Ir1 H9 2.9879 no .
Ir1 H24A 3.3973 no .
Ir1 H28A 3.3747 no .
O1 H6 2.9731 no .
O1 H8A 3.4613 no .
O1 H15 3.3751 no .
O1 H12 2.5573 no .
O1 H25A 2.5706 no .
O1 H26A 2.4134 no .
O12 H9 3.1164 no .
O12 H11B 2.4775 no .
O12 H13B 2.4849 no .
O12 H15 3.1545 no .
O12 H12 3.1641 no .
O12 H25A 3.0992 no .
N2 H4 3.1157 no .
N2 H7A 2.6372 no .
N2 H7B 2.6301 no .
N2 H7C 3.2847 no .
N2 H8A 2.6512 no .
N2 H8B 2.6577 no .
N2 H8C 3.2948 no .
N2 H15 3.1875 no .
N2 H21A 2.8027 no .
N5 H3 3.1116 no .
N5 H10A 2.6178 no .
N5 H10B 2.6327 no .
N5 H10C 3.2805 no .
N5 H11A 2.6344 no .
N5 H11B 2.6265 no .
N5 H11C 3.2852 no .
N5 H15 3.5090 no .
N5 H21A 3.4031 no .
N5 H22A 2.8544 no .
N12 H8A 3.5594 no .
N12 H15 2.5343 no .
C1 H3 3.1733 no .
C1 H4 3.1784 no .
C1 H6 2.5535 no .
C1 H7B 3.3752 no .
C1 H8A 3.4870 no .
C1 H9 2.6012 no .
C1 H10A 3.4808 no .
C1 H11B 3.3969 no .
C1 H15 3.3315 no .
C1 H21A 2.4290 no .
C1 H22A 2.6201 no .
C3 H6 3.3126 no .
C3 H7A 2.8569 no .
C3 H7B 3.3813 no .
C3 H8A 3.2973 no .
C3 H8B 2.8075 no .
C3 H15 3.3475 no .
C3 H16 3.2822 no .
C4 H9 3.3224 no .
C4 H10A 3.2474 no .
C4 H10B 2.7452 no .
C4 H11A 2.7839 no .
C4 H11B 3.3106 no .
C4 H15 3.5400 no .
C4 H16 3.4085 no .
C6 H3 2.8284 no .
C6 H21A 2.9915 no .
C7 H3 3.1553 no .
C7 H8A 3.3603 no .
C7 H8B 2.7360 no .
C7 H8C 2.7045 no .
C7 H21A 3.0652 no .
C8 H3 3.0619 no .
C8 H7A 2.7458 no .
C8 H7B 3.3575 no .
C8 H7C 2.7009 no .
C8 H15 3.2886 no .
C9 H4 2.8130 no .
C9 H22A 2.7567 no .
C10 H4 2.9949 no .
C10 H11A 2.7069 no .
C10 H11B 3.3585 no .
C10 H11C 2.7188 no .
C10 H22A 3.0840 no .
C11 H4 3.0805 no .
C11 H10A 3.3601 no .
C11 H10B 2.7009 no .
C11 H10C 2.7209 no .
C12 H11B 3.3935 no .
C12 H13A 3.2007 no .
C12 H13B 2.5628 no .
C12 H15 2.7731 no .
C12 H25A 3.0742 no .
C13 H15 2.7036 no .
C13 H19 2.6353 no .
C14 H16 3.2427 no .
C14 H18 3.2591 no .
C14 H12 2.7289 no .
C15 H8A 3.2798 no .
C15 H11B 3.4022 no .
C15 H13A 3.1877 no .
C15 H13B 3.1436 no .
C15 H17 3.2424 no .
C15 H19 3.1927 no .
C15 H12 2.9521 no .
C16 H18 3.2207 no .
C17 H15 3.2346 no .
C17 H19 3.2192 no .
C18 H16 3.2162 no .
C19 H13A 2.7057 no .
C19 H13B 2.7767 no .
C19 H15 3.1970 no .
C19 H17 3.2318 no .
C21 H6 3.2771 no .
C21 H7B 3.2098 no .
C21 H23A 3.3199 no .
C21 H23B 2.6857 no .
C21 H27A 3.3021 no .
C21 H27B 2.9807 no .
C21 H26A 3.2705 no .
C22 H9 3.0194 no .
C22 H10A 3.4509 no .
C22 H24A 2.9846 no .
C22 H24B 3.3393 no .
C22 H27B 3.2479 no .
C22 H28A 3.3649 no .
C22 H28B 2.9177 no .
C22 H25A 3.4236 no .
C23 H27B 2.7523 no .
C23 H28B 3.1970 no .
C23 H21A 3.4253 no .
C23 H25A 3.2640 no .
C24 H27B 2.7915 no .
C24 H22A 3.0462 no .
C24 H26A 3.4239 no .
C25 H23A 3.3091 no .
C25 H23B 2.9571 no .
C25 H27A 3.3027 no .
C25 H27B 2.6785 no .
C25 H22A 3.3094 no .
C26 H23B 3.2062 no .
C26 H24A 3.3601 no .
C26 H24B 2.9373 no .
C26 H28A 2.9843 no .
C26 H28B 3.3088 no .
C26 H21A 3.3955 no .
C27 H23B 2.7341 no .
C27 H24B 3.2391 no .
C27 H21A 3.2574 no .
C27 H25A 3.4036 no .
C28 H23B 2.7601 no .
C28 H22A 3.4282 no .
C28 H26A 3.0199 no .
H3 H4 2.4640 no .
H3 H7A 2.6273 no .
H3 H7B 3.5788 no .
H3 H8A 3.4341 no .
H3 H8B 2.5158 no .
H3 H16 3.2167 no .
H4 H10A 3.3651 no .
H4 H10B 2.4297 no .
H4 H11A 2.5321 no .
H4 H11B 3.4946 no .
H4 H16 3.4489 no .
H6 H7A 2.8588 no .
H6 H7B 2.3401 no .
H6 H7C 2.3666 no .
H6 H8A 2.3335 no .
H6 H8B 2.8491 no .
H6 H8C 2.3493 no .
H6 H28A 3.2913 no .
H6 H21A 2.6774 no .
H6 H26A 3.4537 no .
H7A H8B 2.5966 no .
H7A H8C 3.0250 no .
H7B H8C 3.5821 no .
H7B H28A 3.1249 no .
H7B H21A 2.3543 no .
H7C H8A 3.5859 no .
H7C H8B 3.0046 no .
H7C H8C 2.5142 no .
H8A H15 2.5085 no .
H8A H12 3.0110 no .
H8B H15 3.4264 no .
H9 H10A 2.3715 no .
H9 H10B 2.8690 no .
H9 H10C 2.3678 no .
H9 H11A 2.8754 no .
H9 H11B 2.3762 no .
H9 H11C 2.3787 no .
H9 H22A 2.2031 no .
H10A H11A 3.5930 no .
H10A H22A 2.5566 no .
H10B H11A 2.5212 no .
H10B H11B 3.5890 no .
H10B H11C 2.9946 no .
H10C H11A 3.0068 no .
H10C H11C 2.5557 no .
H10C H22A 3.5283 no .
H11B H15 3.3083 no .
H13A H15 3.4175 no .
H13A H19 2.5954 no .
H13A H12 2.1268 no .
H13B H15 3.3342 no .
H13B H19 2.7134 no .
H13B H12 2.7271 no .
H15 H16 2.3092 no .
H15 H12 2.5645 no .
H16 H17 2.3178 no .
H17 H18 2.3345 no .
H18 H19 2.3119 no .
H23A H24A 2.2099 no .
H23A H24B 2.5156 no .
H23A H22A 2.3697 no .
H23B H24A 2.8066 no .
H23B H24B 2.2095 no .
H23B H27B 2.1934 no .
H23B H28B 2.5956 no .
H23B H22A 2.8773 no .
H24A H22A 3.2034 no .
H24A H25A 2.2693 no .
H24B H27B 2.6501 no .
H24B H25A 2.6721 no .
H27A H28A 2.1991 no .
H27A H28B 2.5291 no .
H27A H26A 2.3433 no .
H27B H28A 2.7974 no .
H27B H28B 2.1997 no .
H27B H25A 3.5886 no .
H27B H26A 2.8581 no .
H28A H21A 2.2643 no .
H28A H26A 3.1987 no .
H28B H21A 2.6812 no .
H21A H22A 2.3049 no .
H25A H26A 2.2820 no .
Ir1 H12 3.3169 no 3_656
O1 H8A 3.1525 no 3_656
O1 H12 2.0249 no 3_656
O12 H4 2.2994 no 4_554
O12 H10B 2.6750 no 4_554
O12 H11A 3.0554 no 4_554
N12 H6 2.8616 no 3_656
N12 H8A 3.1134 no 3_656
N12 H8C 3.1346 no 3_656
N12 H12 3.1818 no 3_656
N12 H26A 3.1313 no 3_656
C3 H7A 3.3691 no 3_657
C4 H11B 3.4323 no 4_555
C4 H13B 3.3796 no 4_555
C6 H13A 3.4164 no 3_656
C6 H12 3.5386 no 3_656
C7 H3 3.0864 no 3_657
C7 H8B 3.4869 no 3_657
C7 H18 3.4875 no 2_646
C7 H23B 3.4700 no 3_757
C8 H7A 3.4721 no 3_657
C8 H11A 3.4343 no 2_646
C10 H18 3.2736 no 4_655
C10 H24A 3.0863 no 4_555
C10 H27A 3.4947 no 2_756
C10 H25A 3.3546 no 4_555
C11 H4 3.4680 no 4_554
C11 H8C 3.0235 no 2_656
C12 H4 3.3880 no 4_554
C12 H8A 3.2997 no 3_656
C12 H8C 3.3327 no 3_656
C12 H10B 3.5798 no 4_554
C12 H11A 3.5031 no 4_554
C12 H12 3.0424 no 3_656
C13 H4 3.5486 no 4_554
C13 H6 3.0997 no 3_656
C13 H16 3.4140 no 4_554
C13 H17 3.2196 no 4_554
C13 H26A 3.0383 no 3_656
C14 H27A 3.4441 no 3_656
C14 H26A 3.1162 no 3_656
C15 H26A 3.3913 no 3_656
C16 H13A 3.5972 no 4_555
C16 H13B 3.1150 no 4_555
C16 H19 3.0693 no 4_555
C16 H23A 3.2956 no 1_455
C16 H24A 3.4364 no 1_455
C16 H24B 3.5335 no 1_455
C17 H7C 3.3799 no 2_656
C17 H10A 3.4766 no 4_454
C17 H13A 3.1352 no 4_555
C17 H13B 3.3058 no 4_555
C17 H19 2.9411 no 4_555
C17 H23A 3.4985 no 1_455
C17 H24A 3.1538 no 1_455
C17 H28A 3.2280 no 2_656
C18 H7B 3.4190 no 2_656
C18 H7C 3.0133 no 2_656
C18 H10A 2.9785 no 4_454
C18 H10C 3.4502 no 4_454
C18 H23A 3.2184 no 4_454
C18 H28A 3.3681 no 2_656
C18 H22A 3.5704 no 4_454
C19 H7C 3.3730 no 2_656
C19 H16 3.2372 no 4_554
C19 H17 3.1309 no 4_554
C19 H23A 3.1364 no 4_454
C19 H27A 3.1613 no 3_656
C21 H28B 3.5428 no 3_757
C21 H21A 3.4437 no 3_757
C22 H7B 3.5185 no 3_757
C22 H18 3.0650 no 4_655
C23 H7B 3.3368 no 3_757
C23 H18 3.3020 no 4_655
C23 H19 3.4750 no 4_655
C24 H10C 3.4646 no 4_554
C25 H10B 3.5136 no 4_554
C25 H10C 3.5872 no 4_554
C25 H24B 3.1080 no 3_756
C26 H13A 3.2815 no 3_656
C26 H24B 2.9462 no 3_756
C26 H12 3.2541 no 3_656
C27 H10C 3.1672 no 2_746
C27 H13A 3.4152 no 3_656
C27 H24B 3.5878 no 3_756
C28 H13A 3.5155 no 3_656
C28 H17 3.4884 no 2_646
H3 C7 3.0864 no 3_657
H3 H7A 2.4664 no 3_657
H3 H7C 2.8560 no 3_657
H3 H8B 3.2422 no 3_657
H3 H8C 3.5514 no 3_657
H3 H11B 3.5479 no 4_555
H3 H11C 3.5208 no 4_555
H4 O12 2.2994 no 4_555
H4 C11 3.4680 no 4_555
H4 C12 3.3880 no 4_555
H4 C13 3.5486 no 4_555
H4 H11B 2.7697 no 4_555
H4 H11C 3.3008 no 4_555
H4 H13B 2.7038 no 4_555
H6 N12 2.8616 no 3_656
H6 C13 3.0997 no 3_656
H6 H13A 2.5210 no 3_656
H6 H13B 3.4419 no 3_656
H6 H12 2.7060 no 3_656
H7A C3 3.3691 no 3_657
H7A C8 3.4721 no 3_657
H7A H3 2.4664 no 3_657
H7A H7A 3.0486 no 3_657
H7A H8B 2.5311 no 3_657
H7A H23B 3.2398 no 3_757
H7B C18 3.4190 no 2_646
H7B C22 3.5185 no 3_757
H7B C23 3.3368 no 3_757
H7B H18 2.9969 no 2_646
H7B H23A 3.1786 no 3_757
H7B H23B 2.8676 no 3_757
H7B H28B 3.3346 no 3_757
H7C C17 3.3799 no 2_646
H7C C18 3.0133 no 2_646
H7C C19 3.3730 no 2_646
H7C H3 2.8560 no 3_657
H7C H13A 3.5400 no 3_656
H7C H18 3.0641 no 2_646
H8A O1 3.1525 no 3_656
H8A N12 3.1134 no 3_656
H8A C12 3.2997 no 3_656
H8A H12 3.2285 no 3_656
H8B C7 3.4869 no 3_657
H8B H3 3.2422 no 3_657
H8B H7A 2.5311 no 3_657
H8B H11C 3.5834 no 2_646
H8B H23B 3.4011 no 1_455
H8C N12 3.1346 no 3_656
H8C C11 3.0235 no 2_646
H8C C12 3.3327 no 3_656
H8C H3 3.5514 no 3_657
H8C H11A 2.4614 no 2_646
H8C H11B 3.3772 no 2_646
H8C H11C 2.8170 no 2_646
H8C H13A 3.5790 no 3_656
H8C H13B 3.3991 no 3_656
H8C H12 3.5959 no 3_656
H9 H10B 3.5946 no 4_554
H10A C17 3.4766 no 4_655
H10A C18 2.9785 no 4_655
H10A H17 3.3795 no 4_655
H10A H18 2.4705 no 4_655
H10A H24A 3.1180 no 4_555
H10A H28A 3.5401 no 3_757
H10A H28B 3.4801 no 3_757
H10B O12 2.6751 no 4_555
H10B C12 3.5798 no 4_555
H10B C25 3.5136 no 4_555
H10B H9 3.5946 no 4_555
H10B H24A 2.8874 no 4_555
H10B H25A 2.8020 no 4_555
H10C C18 3.4502 no 4_655
H10C C24 3.4646 no 4_555
H10C C25 3.5872 no 4_555
H10C C27 3.1672 no 2_756
H10C H18 3.2773 no 4_655
H10C H24A 2.7397 no 4_555
H10C H27A 2.5445 no 2_756
H10C H27B 2.8816 no 2_756
H10C H25A 3.0068 no 4_555
H11A O12 3.0554 no 4_555
H11A C8 3.4343 no 2_656
H11A C12 3.5031 no 4_555
H11A H8C 2.4614 no 2_656
H11A H13B 2.9998 no 4_555
H11B C4 3.4323 no 4_554
H11B H3 3.5479 no 4_554
H11B H4 2.7697 no 4_554
H11B H8C 3.3772 no 2_656
H11C H3 3.5208 no 4_554
H11C H4 3.3008 no 4_554
H11C H8B 3.5834 no 2_656
H11C H8C 2.8170 no 2_656
H11C H27B 3.2237 no 2_756
H13A C6 3.4164 no 3_656
H13A C16 3.5972 no 4_554
H13A C17 3.1352 no 4_554
H13A C26 3.2815 no 3_656
H13A C27 3.4152 no 3_656
H13A C28 3.5155 no 3_656
H13A H6 2.5210 no 3_656
H13A H7C 3.5400 no 3_656
H13A H8C 3.5790 no 3_656
H13A H16 3.4492 no 4_554
H13A H17 2.6044 no 4_554
H13A H27A 3.0632 no 3_656
H13A H28A 2.8972 no 3_656
H13A H26A 2.6224 no 3_656
H13B C4 3.3796 no 4_554
H13B C16 3.1150 no 4_554
H13B C17 3.3058 no 4_554
H13B H4 2.7038 no 4_554
H13B H6 3.4419 no 3_656
H13B H8C 3.3991 no 3_656
H13B H11A 2.9998 no 4_554
H13B H16 2.7181 no 4_554
H13B H17 3.1035 no 4_554
H15 H26A 3.4570 no 3_656
H16 C13 3.4140 no 4_555
H16 C19 3.2372 no 4_555
H16 H13A 3.4492 no 4_555
H16 H13B 2.7181 no 4_555
H16 H19 2.5339 no 4_555
H16 H23A 2.8770 no 1_455
H17 C13 3.2196 no 4_555
H17 C19 3.1309 no 4_555
H17 C28 3.4884 no 2_656
H17 H10A 3.3795 no 4_454
H17 H13A 2.6044 no 4_555
H17 H13B 3.1035 no 4_555
H17 H19 2.2746 no 4_555
H17 H23A 3.2486 no 1_455
H17 H24A 3.1501 no 1_455
H17 H27A 3.2889 no 2_656
H17 H28A 2.5757 no 2_656
H18 C7 3.4875 no 2_656
H18 C10 3.2736 no 4_454
H18 C22 3.0650 no 4_454
H18 C23 3.3020 no 4_454
H18 H7B 2.9969 no 2_656
H18 H7C 3.0641 no 2_656
H18 H10A 2.4705 no 4_454
H18 H10C 3.2773 no 4_454
H18 H23A 2.6806 no 4_454
H18 H28A 2.8522 no 2_656
H18 H22A 2.6810 no 4_454
H19 C16 3.0693 no 4_554
H19 C17 2.9411 no 4_554
H19 C23 3.4750 no 4_454
H19 H16 2.5339 no 4_554
H19 H17 2.2746 no 4_554
H19 H23A 2.4976 no 4_454
H19 H27A 3.0708 no 3_656
H23A C16 3.2956 no 1_655
H23A C17 3.4985 no 1_655
H23A C18 3.2184 no 4_655
H23A C19 3.1364 no 4_655
H23A H7B 3.1786 no 3_757
H23A H16 2.8770 no 1_655
H23A H17 3.2486 no 1_655
H23A H18 2.6806 no 4_655
H23A H19 2.4976 no 4_655
H23B C7 3.4700 no 3_757
H23B H7A 3.2398 no 3_757
H23B H7B 2.8676 no 3_757
H23B H8B 3.4011 no 1_655
H24A C10 3.0863 no 4_554
H24A C16 3.4364 no 1_655
H24A C17 3.1538 no 1_655
H24A H10A 3.1180 no 4_554
H24A H10B 2.8874 no 4_554
H24A H10C 2.7397 no 4_554
H24A H17 3.1501 no 1_655
H24B C16 3.5335 no 1_655
H24B C25 3.1080 no 3_756
H24B C26 2.9462 no 3_756
H24B C27 3.5878 no 3_756
H24B H24B 3.5833 no 3_756
H24B H27A 3.5091 no 3_756
H24B H27B 3.5414 no 3_756
H24B H25A 3.2095 no 3_756
H24B H26A 3.0057 no 3_756
H27A C10 3.4947 no 2_746
H27A C14 3.4441 no 3_656
H27A C19 3.1613 no 3_656
H27A H10C 2.5445 no 2_746
H27A H13A 3.0632 no 3_656
H27A H17 3.2889 no 2_646
H27A H19 3.0708 no 3_656
H27A H24B 3.5091 no 3_756
H27B H10C 2.8816 no 2_746
H27B H11C 3.2237 no 2_746
H27B H24B 3.5414 no 3_756
H27B H25A 3.3596 no 3_756
H28A C17 3.2280 no 2_646
H28A C18 3.3681 no 2_646
H28A H10A 3.5401 no 3_757
H28A H13A 2.8972 no 3_656
H28A H17 2.5757 no 2_646
H28A H18 2.8522 no 2_646
H28B C21 3.5428 no 3_757
H28B H7B 3.3346 no 3_757
H28B H10A 3.4801 no 3_757
H28B H21A 3.0230 no 3_757
H12 Ir1 3.3169 no 3_656
H12 O1 2.0249 no 3_656
H12 N12 3.1818 no 3_656
H12 C6 3.5386 no 3_656
H12 C12 3.0424 no 3_656
H12 C26 3.2541 no 3_656
H12 H6 2.7060 no 3_656
H12 H8A 3.2285 no 3_656
H12 H8C 3.5959 no 3_656
H12 H12 2.8654 no 3_656
H12 H26A 2.3489 no 3_656
H21A C21 3.4437 no 3_757
H21A H28B 3.0230 no 3_757
H21A H21A 3.5122 no 3_757
H22A C18 3.5704 no 4_655
H22A H18 2.6810 no 4_655
H25A C10 3.3546 no 4_554
H25A H10B 2.8020 no 4_554
H25A H10C 3.0068 no 4_554
H25A H24B 3.2095 no 3_756
H25A H27B 3.3596 no 3_756
H26A N12 3.1313 no 3_656
H26A C13 3.0383 no 3_656
H26A C14 3.1162 no 3_656
H26A C15 3.3913 no 3_656
H26A H13A 2.6224 no 3_656
H26A H15 3.4570 no 3_656
H26A H24B 3.0057 no 3_756
H26A H12 2.3489 no 3_656

loop_
_geom_hbond_atom_site_label_D
_geom_hbond_atom_site_label_H
_geom_hbond_atom_site_label_A
_geom_hbond_site_symmetry_A
_geom_hbond_distance_DA
_geom_hbond_distance_DH
_geom_hbond_distance_HA
_geom_hbond_angle_DHA
_geom_hbond_publ_flag
N12 H12 O1 3_656 2.929(9) 0.980 2.025 152.6 no

loop_
_geom_torsion_atom_site_label_1
_geom_torsion_atom_site_label_2
_geom_torsion_atom_site_label_3
_geom_torsion_atom_site_label_4
_geom_torsion
_geom_torsion_publ_flag
O1 Ir1 C1 N2 74.1(5) no
O1 Ir1 C1 N5 -108.1(6) no
C1 Ir1 O1 C12 62.7(6) no
O1 Ir1 C21 C22 170.4(5) no
O1 Ir1 C21 C28 48.9(11) no
C21 Ir1 O1 C12 156.7(7) no
O1 Ir1 C25 C24 151.6(5) no
O1 Ir1 C25 C26 -85.8(4) no
C25 Ir1 O1 C12 -98.1(6) no
O1 Ir1 C26 C25 93.3(3) no
O1 Ir1 C26 C27 -147.0(5) no
C26 Ir1 O1 C12 -135.6(6) no
C1 Ir1 C21 C22 -95.6(5) no
C1 Ir1 C21 C28 142.8(6) no
C21 Ir1 C1 N2 -76.6(6) no
C21 Ir1 C1 N5 101.3(6) no
C1 Ir1 C22 C21 86.3(5) no
C1 Ir1 C22 C23 -156.0(6) no
C22 Ir1 C1 N2 -115.9(6) no
C22 Ir1 C1 N5 62.0(6) no
C21 Ir1 C22 C21 -0.0(5) no
C21 Ir1 C22 C23 117.7(9) no
C22 Ir1 C21 C22 0.0(5) no
C22 Ir1 C21 C28 -121.5(10) no
C21 Ir1 C25 C24 -56.9(5) no
C21 Ir1 C25 C26 65.7(4) no
C25 Ir1 C21 C22 67.1(5) no
C25 Ir1 C21 C28 -54.4(6) no
C21 Ir1 C26 C25 -114.0(4) no
C21 Ir1 C26 C27 5.7(5) no
C26 Ir1 C21 C22 101.3(5) no
C26 Ir1 C21 C28 -20.2(6) no
C22 Ir1 C25 C24 -20.7(5) no
C22 Ir1 C25 C26 101.9(4) no
C25 Ir1 C22 C21 -112.5(5) no
C25 Ir1 C22 C23 5.2(6) no
C22 Ir1 C26 C25 -75.5(4) no
C22 Ir1 C26 C27 44.1(6) no
C26 Ir1 C22 C21 -75.9(5) no
C26 Ir1 C22 C23 41.8(6) no
C25 Ir1 C26 C25 -0.0(4) no
C25 Ir1 C26 C27 119.7(7) no
C26 Ir1 C25 C24 -122.6(7) no
C26 Ir1 C25 C26 -0.0(4) no
Ir1 O1 C12 O12 20.7(13) no
Ir1 O1 C12 N12 -159.5(5) no
C1 N2 C3 C4 0.7(9) no
C3 N2 C1 Ir1 177.5(6) no
C3 N2 C1 N5 -0.8(8) no
C1 N2 C6 C7 114.0(9) no
C1 N2 C6 C8 -121.3(9) no
C6 N2 C1 Ir1 -3.5(11) no
C6 N2 C1 N5 178.2(7) no
C3 N2 C6 C7 -67.2(11) no
C3 N2 C6 C8 57.5(11) no
C6 N2 C3 C4 -178.3(7) no
C1 N5 C4 C3 -0.2(9) no
C4 N5 C1 Ir1 -177.6(6) no
C4 N5 C1 N2 0.6(8) no
C1 N5 C9 C10 -123.2(8) no
C1 N5 C9 C11 115.3(8) no
C9 N5 C1 Ir1 4.0(11) no
C9 N5 C1 N2 -177.8(7) no
C4 N5 C9 C10 58.5(10) no
C4 N5 C9 C11 -62.9(11) no
C9 N5 C4 C3 178.2(7) no
C12 N12 C13 C14 -82.5(11) no
C13 N12 C12 O1 174.1(8) no
C13 N12 C12 O12 -6.0(14) no
N2 C3 C4 N5 -0.2(9) no
N12 C13 C14 C15 4.3(12) no
N12 C13 C14 C19 -174.1(7) no
C13 C14 C15 C16 -178.3(8) no
C13 C14 C19 C18 179.3(8) no
C15 C14 C19 C18 0.8(13) no
C19 C14 C15 C16 0.2(13) no
C14 C15 C16 C17 0.2(16) no
C15 C16 C17 C18 -1.7(15) no
C16 C17 C18 C19 2.7(14) no
C17 C18 C19 C14 -2.3(15) no
Ir1 C21 C22 Ir1 0.00(3) no
Ir1 C21 C22 C23 -105.4(7) no
Ir1 C21 C28 C27 32.0(11) no
C22 C21 C28 C27 -49.8(13) no
C28 C21 C22 Ir1 104.0(9) no
C28 C21 C22 C23 -1.4(13) no
Ir1 C22 C23 C24 11.6(11) no
C21 C22 C23 C24 91.6(11) no
C22 C23 C24 C25 -29.8(13) no
C23 C24 C25 Ir1 33.0(11) no
C23 C24 C25 C26 -47.3(15) no
Ir1 C25 C26 Ir1 -0.000(17) no
Ir1 C25 C26 C27 -104.3(8) no
C24 C25 C26 Ir1 100.8(11) no
C24 C25 C26 C27 -3.5(17) no
Ir1 C26 C27 C28 9.9(9) no
C25 C26 C27 C28 91.6(12) no
C26 C27 C28 C21 -27.3(12) no
